data_7029391
loop_
_publ_author_name
'Gal\'ajov, Miguel'
'Garc\'ia, Carlos'
'G\'omez, Manuel'
'G\'omez-Sal, Pilar'

_publ_section_title
;
 Alkyl chlorido hydridotris(3,5-dimethylpyrazolyl)borate imido niobium and
 tantalum(v) complexes: synthesis, conformational states of alkyl groups
 in solid and solution, X-ray diffraction and multinuclear magnetic
 resonance spectroscopy studies.
;
_journal_issue 15
_journal_name_full 'Dalton transactions (Cambridge, England : 2003)'
_journal_page_first 5747
_journal_page_last 5758
_journal_paper_doi 10.1039/c3dt53353k
_journal_volume 43
_journal_year 2014
_chemical_compound_source 'synthesis as described'
_chemical_formula_moiety 'C24 H42 B1 Cl1 N7 Nb1'
_chemical_formula_sum 'C24 H42 B Cl N7 Nb'
_chemical_formula_weight 567.82
_chemical_name_systematic
;
 ?
;
_space_group_IT_number 14
_symmetry_cell_setting monoclinic
_symmetry_Int_Tables_number 14
_symmetry_space_group_name_Hall '-P 2ybc'
_symmetry_space_group_name_H-M 'P 1 21/c 1'
_atom_sites_solution_hydrogens geom
_atom_sites_solution_primary direct
_atom_sites_solution_secondary difmap
_audit_conform_dict_location ftp://ftp.iucr.org/pub/cif_core.dic
_audit_conform_dict_name cif_core.dic
_audit_conform_dict_version 2.4
_audit_creation_date 2013-11-14T18:45:26-00:00
_audit_creation_method 'WinGX routine CIF_UPDATE'
_cell_angle_alpha 90
_cell_angle_beta 114.993(14)
_cell_angle_gamma 90
_cell_formula_units_Z 4
_cell_length_a 10.6587(12)
_cell_length_b 14.113(6)
_cell_length_c 20.728(4)
_cell_measurement_reflns_used 234
_cell_measurement_temperature 200(2)
_cell_measurement_theta_max 15.32
_cell_measurement_theta_min 3.45
_cell_measurement_wavelength 0.71073
_cell_volume 2826.1(14)
_computing_cell_refinement 'Dirax/lsq (Duisenberg & Schreurs, 1989-2000)'
_computing_data_collection 'Collect (Bruker AXS BV, 1997-2004)'
_computing_data_reduction 'EvalCCD (Duisenberg & Schreurs 1990-2000)'
_computing_molecular_graphics 'Ortep-3 for Windows (Farrugia, 1997)'
_computing_publication_material 'WinGX publication routines (Farrugia, 1999)'
_computing_structure_refinement 'SHELXL-97 (Sheldrick, 2008)'
_diffrn_ambient_temperature 200(2)
_diffrn_detector 'CCD plate'
_diffrn_detector_area_resol_mean 9
_diffrn_measured_fraction_theta_full 0.959
_diffrn_measured_fraction_theta_max 0.959
_diffrn_measurement_device '95mm CCD camera on \k-goniostat'
_diffrn_measurement_device_type KappaCCD
_diffrn_measurement_method 'CCD rotation images, thick slices'
_diffrn_orient_matrix_type X=UH
_diffrn_orient_matrix_UB_11 0.01
_diffrn_orient_matrix_UB_12 0
_diffrn_orient_matrix_UB_13 0
_diffrn_orient_matrix_UB_21 0
_diffrn_orient_matrix_UB_22 0.01
_diffrn_orient_matrix_UB_23 0
_diffrn_orient_matrix_UB_31 0
_diffrn_orient_matrix_UB_32 0
_diffrn_orient_matrix_UB_33 0.01
_diffrn_radiation_monochromator graphite
_diffrn_radiation_probe x-ray
_diffrn_radiation_type MoK\a
_diffrn_radiation_wavelength 0.71073
_diffrn_reflns_av_R_equivalents 0.2398
_diffrn_reflns_av_unetI/netI 0.2784
_diffrn_reflns_limit_h_max 11
_diffrn_reflns_limit_h_min -12
_diffrn_reflns_limit_k_max 17
_diffrn_reflns_limit_k_min -14
_diffrn_reflns_limit_l_max 25
_diffrn_reflns_limit_l_min -25
_diffrn_reflns_number 15126
_diffrn_reflns_reduction_process
;
 Scaled and merged with Sortav
 R.H. Blessing, (1987) Cryst. Rev. 1, 3-58
 R.H. Blessing, (1989) J. Appl. Cryst. 22, 396-397
;
_diffrn_reflns_theta_full 26.05
_diffrn_reflns_theta_max 26.05
_diffrn_reflns_theta_min 3.08
_diffrn_source 'Enraf Nonius FR590'
_exptl_absorpt_coefficient_mu 0.545
_exptl_absorpt_correction_T_max 1.223
_exptl_absorpt_correction_T_min 0.752
_exptl_absorpt_correction_type multi-scan
_exptl_absorpt_process_details
;
 R.H. Blessing, Acta Cryst. (1995), A51, 33-38
;
_exptl_crystal_colour colourless
_exptl_crystal_density_diffrn 1.335
_exptl_crystal_density_method 'not measured'
_exptl_crystal_description prism
_exptl_crystal_F_000 1192
_exptl_crystal_size_max 0.3
_exptl_crystal_size_mid 0.27
_exptl_crystal_size_min 0.26
_refine_diff_density_max 0.99
_refine_diff_density_min -1.019
_refine_diff_density_rms 0.142
_refine_ls_extinction_method none
_refine_ls_goodness_of_fit_ref 0.831
_refine_ls_hydrogen_treatment mixed
_refine_ls_matrix_type full
_refine_ls_number_parameters 311
_refine_ls_number_reflns 5349
_refine_ls_number_restraints 0
_refine_ls_restrained_S_all 0.831
_refine_ls_R_factor_all 0.1959
_refine_ls_R_factor_gt 0.0755
_refine_ls_shift/su_max 0
_refine_ls_shift/su_mean 0
_refine_ls_structure_factor_coef Fsqd
_refine_ls_weighting_details 'calc w=1/[\s^2^(Fo^2^)+(0.0000P)^2^+0.0000P] where P=(Fo^2^+2Fc^2^)/3'
_refine_ls_weighting_scheme calc
_refine_ls_wR_factor_gt 0.1389
_refine_ls_wR_factor_ref 0.1954
_reflns_number_gt 1859
_reflns_number_total 5349
_reflns_threshold_expression >2\s(I)
_cod_data_source_file c3dt53353k.txt
_cod_data_source_block 3a
_cod_database_code 7029391

loop_
_symmetry_equiv_pos_as_xyz
'x, y, z'
'-x, y+1/2, -z+1/2'
'-x, -y, -z'
'x, -y-1/2, z-1/2'

loop_
_atom_site_label
_atom_site_type_symbol
_atom_site_fract_x
_atom_site_fract_y
_atom_site_fract_z
_atom_site_U_iso_or_equiv
_atom_site_adp_type
_atom_site_occupancy
_atom_site_symmetry_multiplicity
_atom_site_calc_flag
_atom_site_refinement_flags
Nb1 Nb 0.65219(8) 0.33339(7) 0.21282(4) 0.0501(3) Uani 1 1 d .
B1 B 0.3337(11) 0.3325(9) 0.0693(5) 0.047(3) Uani 1 1 d .
Cl1 Cl 0.8557(2) 0.35374(19) 0.19373(11) 0.0617(7) Uani 1 1 d .
N1 N 0.5572(7) 0.2458(6) 0.0996(3) 0.055(2) Uani 1 1 d .
N2 N 0.4202(7) 0.2550(6) 0.0564(3) 0.048(2) Uani 1 1 d .
N3 N 0.5354(7) 0.4464(5) 0.1282(3) 0.0423(18) Uani 1 1 d .
N4 N 0.4023(7) 0.4297(6) 0.0756(3) 0.051(2) Uani 1 1 d .
N5 N 0.4341(7) 0.3165(6) 0.2030(3) 0.049(2) Uani 1 1 d .
N6 N 0.3191(7) 0.3128(5) 0.1387(3) 0.0451(19) Uani 1 1 d .
N7 N 0.7090(7) 0.4046(7) 0.2911(3) 0.076(3) Uani 1 1 d .
C10 C 0.7519(9) 0.1415(8) 0.1015(5) 0.082(4) Uani 1 1 d .
H10A H 0.8054 0.1778 0.1434 0.122 Uiso 1 1 calc R
H10B H 0.7885 0.1505 0.0668 0.122 Uiso 1 1 calc R
H10C H 0.7565 0.0756 0.1137 0.122 Uiso 1 1 calc R
C11 C 0.6033(9) 0.1741(8) 0.0710(4) 0.056(3) Uani 1 1 d .
C12 C 0.4946(10) 0.1410(7) 0.0098(4) 0.057(3) Uani 1 1 d .
H12 H 0.4988 0.093 -0.02 0.069 Uiso 1 1 calc R
C13 C 0.3815(10) 0.1919(7) 0.0017(4) 0.053(3) Uani 1 1 d .
C14 C 0.2360(9) 0.1835(7) -0.0532(4) 0.068(3) Uani 1 1 d .
H14A H 0.1797 0.2305 -0.0446 0.103 Uiso 1 1 calc R
H14B H 0.2011 0.1215 -0.0507 0.103 Uiso 1 1 calc R
H14C H 0.2334 0.193 -0.0996 0.103 Uiso 1 1 calc R
C20 C 0.7023(9) 0.5816(8) 0.1629(5) 0.069(3) Uani 1 1 d .
H20A H 0.7581 0.5381 0.1994 0.103 Uiso 1 1 calc R
H20B H 0.6859 0.6376 0.1845 0.103 Uiso 1 1 calc R
H20C H 0.7497 0.5984 0.1342 0.103 Uiso 1 1 calc R
C21 C 0.5656(9) 0.5354(8) 0.1168(5) 0.056(3) Uani 1 1 d .
C22 C 0.4578(10) 0.5741(8) 0.0586(4) 0.055(3) Uani 1 1 d .
H22 H 0.455 0.6342 0.0396 0.066 Uiso 1 1 calc R
C23 C 0.3560(10) 0.5069(8) 0.0343(4) 0.055(3) Uani 1 1 d .
C24 C 0.2144(9) 0.5139(8) -0.0255(4) 0.069(3) Uani 1 1 d .
H24A H 0.1659 0.4553 -0.0295 0.103 Uiso 1 1 calc R
H24B H 0.2223 0.5262 -0.0692 0.103 Uiso 1 1 calc R
H24C H 0.1643 0.5645 -0.0161 0.103 Uiso 1 1 calc R
C30 C 0.4696(9) 0.3058(8) 0.3301(4) 0.076(4) Uani 1 1 d .
H30A H 0.5646 0.3151 0.3386 0.114 Uiso 1 1 calc R
H30B H 0.4607 0.2473 0.3514 0.114 Uiso 1 1 calc R
H30C H 0.4401 0.3574 0.3506 0.114 Uiso 1 1 calc R
C31 C 0.3825(9) 0.3024(7) 0.2525(4) 0.046(2) Uani 1 1 d .
C32 C 0.2410(9) 0.2907(7) 0.2202(4) 0.053(3) Uani 1 1 d .
H32 H 0.1825 0.2808 0.2425 0.064 Uiso 1 1 calc R
C33 C 0.2045(8) 0.2966(7) 0.1493(4) 0.049(2) Uani 1 1 d .
C34 C 0.0620(8) 0.2895(8) 0.0880(4) 0.065(3) Uani 1 1 d .
H34A H 0.0694 0.2986 0.0439 0.097 Uiso 1 1 calc R
H34B H 0.0029 0.3374 0.0931 0.097 Uiso 1 1 calc R
H34C H 0.0236 0.2281 0.0883 0.097 Uiso 1 1 calc R
C40 C 0.7740(9) 0.4701(7) 0.3515(4) 0.055(3) Uani 1 1 d .
C41 C 0.8080(11) 0.4257(10) 0.4224(4) 0.107(5) Uani 1 1 d .
H41A H 0.7254 0.3996 0.4232 0.161 Uiso 1 1 calc R
H41B H 0.8457 0.4728 0.459 0.161 Uiso 1 1 calc R
H41C H 0.8746 0.3761 0.4306 0.161 Uiso 1 1 calc R
C42 C 0.6652(12) 0.5497(9) 0.3424(6) 0.112(5) Uani 1 1 d .
H42A H 0.6422 0.5821 0.2981 0.168 Uiso 1 1 calc R
H42B H 0.7036 0.594 0.381 0.168 Uiso 1 1 calc R
H42C H 0.5832 0.5217 0.3425 0.168 Uiso 1 1 calc R
C43 C 0.9053(9) 0.5139(9) 0.3494(5) 0.089(4) Uani 1 1 d .
H43A H 0.8812 0.5446 0.3044 0.134 Uiso 1 1 calc R
H43B H 0.9718 0.4649 0.3555 0.134 Uiso 1 1 calc R
H43C H 0.9445 0.5596 0.387 0.134 Uiso 1 1 calc R
C50 C 0.6856(10) 0.1896(8) 0.2573(4) 0.071(3) Uani 1 1 d .
H50A H 0.6126 0.1812 0.2731 0.086 Uiso 1 1 calc R
H50B H 0.6608 0.1488 0.2161 0.086 Uiso 1 1 calc R
C51 C 0.8067(10) 0.1423(7) 0.3130(5) 0.058(3) Uani 1 1 d .
C52 C 0.9327(11) 0.1403(11) 0.2996(6) 0.138(7) Uani 1 1 d .
H52A H 1.006 0.1089 0.3383 0.207 Uiso 1 1 calc R
H52B H 0.9603 0.204 0.2956 0.207 Uiso 1 1 calc R
H52C H 0.9134 0.1067 0.2561 0.207 Uiso 1 1 calc R
C53 C 0.8449(13) 0.1844(11) 0.3867(5) 0.142(7) Uani 1 1 d .
H53A H 0.9243 0.152 0.4209 0.213 Uiso 1 1 calc R
H53B H 0.7685 0.1772 0.3993 0.213 Uiso 1 1 calc R
H53C H 0.8659 0.2504 0.3862 0.213 Uiso 1 1 calc R
C54 C 0.7740(13) 0.0381(10) 0.3196(7) 0.147(6) Uani 1 1 d .
H54A H 0.8534 0.0082 0.3558 0.221 Uiso 1 1 calc R
H54B H 0.7511 0.0066 0.2749 0.221 Uiso 1 1 calc R
H54C H 0.6971 0.034 0.3321 0.221 Uiso 1 1 calc R
H1 H 0.231(7) 0.329(6) 0.030(3) 0.05(2) Uiso 1 1 d .

loop_
_atom_site_aniso_label
_atom_site_aniso_U_11
_atom_site_aniso_U_22
_atom_site_aniso_U_33
_atom_site_aniso_U_23
_atom_site_aniso_U_13
_atom_site_aniso_U_12
Nb1 0.0508(5) 0.0540(7) 0.0470(4) 0.0061(5) 0.0221(4) 0.0003(5)
B1 0.047(6) 0.054(9) 0.043(5) 0.000(6) 0.021(5) -0.002(6)
Cl1 0.0580(14) 0.066(2) 0.0723(14) 0.0065(14) 0.0382(12) 0.0031(13)
N1 0.054(5) 0.058(7) 0.050(4) -0.005(4) 0.019(4) 0.006(4)
N2 0.054(5) 0.051(6) 0.041(4) 0.002(4) 0.023(4) 0.007(4)
N3 0.043(4) 0.034(5) 0.049(4) 0.000(4) 0.018(3) 0.003(4)
N4 0.053(5) 0.061(7) 0.041(4) 0.008(4) 0.022(4) 0.005(4)
N5 0.049(4) 0.060(6) 0.038(4) 0.006(4) 0.018(3) -0.003(4)
N6 0.045(4) 0.042(6) 0.050(4) 0.002(4) 0.021(3) 0.004(4)
N7 0.066(5) 0.126(10) 0.030(4) -0.016(5) 0.014(4) -0.019(6)
C10 0.072(7) 0.085(11) 0.080(7) -0.010(7) 0.024(6) 0.022(7)
C11 0.061(6) 0.058(8) 0.055(5) 0.001(5) 0.030(5) 0.013(6)
C12 0.080(7) 0.051(8) 0.050(5) -0.009(5) 0.035(5) -0.004(6)
C13 0.061(6) 0.054(8) 0.052(5) -0.005(5) 0.030(5) -0.005(5)
C14 0.069(6) 0.066(9) 0.067(6) -0.013(6) 0.025(5) -0.009(6)
C20 0.069(7) 0.056(9) 0.086(7) -0.001(6) 0.039(6) -0.001(6)
C21 0.061(6) 0.057(8) 0.057(6) 0.000(6) 0.032(5) -0.004(6)
C22 0.071(7) 0.045(8) 0.054(5) 0.008(5) 0.032(5) 0.007(6)
C23 0.075(7) 0.057(8) 0.050(5) 0.009(5) 0.042(5) 0.016(6)
C24 0.070(6) 0.078(9) 0.044(5) 0.010(5) 0.010(5) 0.018(6)
C30 0.091(8) 0.086(11) 0.060(6) 0.008(6) 0.042(6) -0.021(7)
C31 0.057(6) 0.044(7) 0.042(4) 0.001(4) 0.025(4) -0.006(5)
C32 0.055(6) 0.061(8) 0.050(5) 0.000(5) 0.028(4) -0.005(5)
C33 0.045(5) 0.035(7) 0.071(6) -0.003(5) 0.030(5) 0.007(5)
C34 0.042(5) 0.077(9) 0.075(6) 0.016(6) 0.024(5) 0.000(5)
C40 0.058(6) 0.047(8) 0.058(5) -0.005(5) 0.023(5) -0.006(5)
C41 0.111(9) 0.138(15) 0.052(6) 0.006(7) 0.016(6) -0.039(9)
C42 0.145(12) 0.075(12) 0.142(11) -0.001(9) 0.085(10) 0.005(9)
C43 0.074(7) 0.098(12) 0.092(8) -0.020(7) 0.031(6) -0.022(7)
C50 0.084(7) 0.081(10) 0.059(6) 0.023(6) 0.041(5) 0.039(7)
C51 0.059(6) 0.044(8) 0.076(6) 0.011(6) 0.032(5) 0.005(5)
C52 0.074(8) 0.23(2) 0.110(9) 0.076(11) 0.039(7) 0.048(10)
C53 0.159(13) 0.170(18) 0.063(7) 0.009(9) 0.015(8) 0.064(12)
C54 0.160(14) 0.057(12) 0.183(14) 0.039(11) 0.031(11) 0.010(10)

loop_
_atom_type_symbol
_atom_type_description
_atom_type_scat_dispersion_real
_atom_type_scat_dispersion_imag
_atom_type_scat_source
C C 0.0033 0.0016 'International Tables Vol C Tables 4.2.6.8 and 6.1.1.4'
H H 0 0 'International Tables Vol C Tables 4.2.6.8 and 6.1.1.4'
B B 0.0013 0.0007 'International Tables Vol C Tables 4.2.6.8 and 6.1.1.4'
Cl Cl 0.1484 0.1585 'International Tables Vol C Tables 4.2.6.8 and 6.1.1.4'
N N 0.0061 0.0033 'International Tables Vol C Tables 4.2.6.8 and 6.1.1.4'
Nb Nb -2.0727 0.6215 'International Tables Vol C Tables 4.2.6.8 and 6.1.1.4'

loop_
_exptl_crystal_face_index_h
_exptl_crystal_face_index_k
_exptl_crystal_face_index_l
_exptl_crystal_face_perp_dist
-1 -2 -12 0.158
-3 2 -1 0.161
1 3 14 0.138
5 -3 1 0.161
15 -16 2 0.145
-17 7 -1 0.084
-8 -11 1 0.156
10 11 -1 0.152

loop_
_geom_angle_atom_site_label_1
_geom_angle_atom_site_label_2
_geom_angle_atom_site_label_3
_geom_angle
N7 Nb1 C50 101.9(4)
N7 Nb1 N5 94.7(3)
C50 Nb1 N5 85.3(3)
N7 Nb1 N3 99.7(3)
C50 Nb1 N3 153.9(3)
N5 Nb1 N3 78.5(2)
N7 Nb1 Cl1 95.8(2)
C50 Nb1 Cl1 100.6(2)
N5 Nb1 Cl1 166.63(15)
N3 Nb1 Cl1 91.54(17)
N7 Nb1 N1 174.8(3)
C50 Nb1 N1 82.2(3)
N5 Nb1 N1 82.4(2)
N3 Nb1 N1 75.5(3)
Cl1 Nb1 N1 86.47(18)
N2 B1 N4 110.7(7)
N2 B1 N6 110.1(8)
N4 B1 N6 108.4(7)
N2 N1 C11 105.6(7)
N2 N1 Nb1 118.3(5)
C11 N1 Nb1 135.1(6)
N1 N2 C13 110.4(7)
N1 N2 B1 120.9(7)
C13 N2 B1 128.5(8)
C21 N3 N4 105.1(7)
C21 N3 Nb1 133.5(6)
N4 N3 Nb1 121.4(6)
C23 N4 N3 109.8(8)
C23 N4 B1 129.6(8)
N3 N4 B1 120.5(7)
C31 N5 N6 104.2(6)
C31 N5 Nb1 132.3(5)
N6 N5 Nb1 123.5(4)
C33 N6 N5 110.1(6)
C33 N6 B1 129.9(7)
N5 N6 B1 119.9(7)
C40 N7 Nb1 169.8(6)
N1 C11 C12 109.4(8)
N1 C11 C10 123.4(8)
C12 C11 C10 127.1(9)
C13 C12 C11 106.8(8)
C12 C13 N2 107.7(8)
C12 C13 C14 129.6(9)
N2 C13 C14 122.6(9)
N3 C21 C22 110.6(9)
N3 C21 C20 122.1(9)
C22 C21 C20 127.3(10)
C23 C22 C21 106.6(9)
N4 C23 C22 107.9(9)
N4 C23 C24 123.4(10)
C22 C23 C24 128.7(10)
N5 C31 C32 110.9(7)
N5 C31 C30 122.9(7)
C32 C31 C30 126.1(7)
C33 C32 C31 105.9(8)
N6 C33 C32 108.9(7)
N6 C33 C34 122.0(7)
C32 C33 C34 129.2(8)
N7 C40 C41 113.8(9)
N7 C40 C43 109.5(7)
C41 C40 C43 110.4(8)
N7 C40 C42 106.8(8)
C41 C40 C42 106.2(8)
C43 C40 C42 110.0(9)
C51 C50 Nb1 132.7(8)
C50 C51 C52 115.1(8)
C50 C51 C53 112.4(9)
C52 C51 C53 108.4(9)
C50 C51 C54 110.3(9)
C52 C51 C54 104.9(10)
C53 C51 C54 105.0(10)

loop_
_geom_bond_atom_site_label_1
_geom_bond_atom_site_label_2
_geom_bond_distance
Nb1 N7 1.783(7)
Nb1 C50 2.196(10)
Nb1 N5 2.259(6)
Nb1 N3 2.308(7)
Nb1 Cl1 2.381(2)
Nb1 N1 2.461(7)
B1 N2 1.525(13)
B1 N4 1.534(13)
B1 N6 1.535(10)
N1 N2 1.359(8)
N1 C11 1.363(11)
N2 C13 1.361(10)
N3 C21 1.341(11)
N3 N4 1.396(8)
N4 C23 1.344(11)
N5 C31 1.368(9)
N5 N6 1.379(8)
N6 C33 1.349(9)
N7 C40 1.472(11)
C10 C11 1.509(11)
C11 C12 1.389(11)
C12 C13 1.351(12)
C13 C14 1.491(11)
C20 C21 1.512(11)
C21 C22 1.380(11)
C22 C23 1.367(12)
C23 C24 1.498(11)
C30 C31 1.479(10)
C31 C32 1.377(10)
C32 C33 1.354(10)
C33 C34 1.516(10)
C40 C41 1.495(12)
C40 C43 1.548(12)
C40 C42 1.567(14)
C50 C51 1.478(11)
C51 C52 1.482(13)
C51 C53 1.525(13)
C51 C54 1.531(15)
